data_1561692
loop_
_publ_author_name
'Lu, Xin-Xin'
'Luo, Yu-Hui'
'Lu, Chen'
'Chen, Xin'
'Zhang, Hong'

_publ_section_title
;
 Assembly of three new POM-based Ag(I) coordination polymers with
 antibacterial and photocatalytic properties
;
_journal_name_full 'Journal of Solid State Chemistry'
_journal_page_first 123
_journal_page_last 130
_journal_paper_doi 10.1016/j.jssc.2015.09.017
_journal_volume 232
_journal_year 2015
_chemical_formula_moiety Ag3(bpy)6[PW12O40]
_chemical_formula_sum 'C60 H48 Ag3 N12 O40 P W12'
_chemical_formula_weight 4137.88
_space_group_crystal_system monoclinic
_space_group_IT_number 15
_space_group_name_Hall '-C 2yc'
_space_group_name_H-M_alt 'C 1 2/c 1'
_atom_sites_solution_hydrogens geom
_atom_sites_solution_primary direct
_atom_sites_solution_secondary difmap
_cell_angle_alpha 90
_cell_angle_beta 102.264(4)
_cell_angle_gamma 90
_cell_formula_units_Z 4
_cell_length_a 10.6374(5)
_cell_length_b 35.6605(14)
_cell_length_c 21.6572(10)
_cell_measurement_reflns_used 5416
_cell_measurement_temperature 293(2)
_cell_measurement_theta_max 29.0938
_cell_measurement_theta_min 2.9817
_cell_volume 8027.9(6)
_computing_cell_refinement 'CrysAlisPro(1.171.35.21) (Agilent Tech., 2012)'
_computing_data_collection 'CrysAlisPro(1.171.35.21) (Agilent Tech., 2012)'
_computing_data_reduction 'CrysAlisPro(1.171.35.21) (Agilent Tech., 2012)'
_computing_molecular_graphics 'SHELXTL (Sheldrick, 2008)'
_computing_publication_material SHELXL-97
_computing_structure_refinement 'SHELXL-2014/7 (Sheldrick, 2014)'
_computing_structure_solution 'SHELXS-97 (Sheldrick, 2008)'
_diffrn_ambient_temperature 293(2)
_diffrn_detector_area_resol_mean 10.2375
_diffrn_measured_fraction_theta_full 0.994
_diffrn_measured_fraction_theta_max 0.994
_diffrn_measurement_device_type 'Xcalibur, Ruby, Gemini ultra'
_diffrn_measurement_method '\w scans'
_diffrn_radiation_type MoK\a
_diffrn_radiation_wavelength 0.71073
_diffrn_reflns_av_R_equivalents 0.0456
_diffrn_reflns_av_unetI/netI 0.0751
_diffrn_reflns_Laue_measured_fraction_full 0.994
_diffrn_reflns_Laue_measured_fraction_max 0.994
_diffrn_reflns_limit_h_max 12
_diffrn_reflns_limit_h_min -10
_diffrn_reflns_limit_k_max 42
_diffrn_reflns_limit_k_min -34
_diffrn_reflns_limit_l_max 25
_diffrn_reflns_limit_l_min -25
_diffrn_reflns_number 15043
_diffrn_reflns_point_group_measured_fraction_full 0.994
_diffrn_reflns_point_group_measured_fraction_max 0.994
_diffrn_reflns_theta_full 24.999
_diffrn_reflns_theta_max 24.999
_diffrn_reflns_theta_min 2.988
_diffrn_source 'Enhance (Mo) X-ray Source'
_exptl_absorpt_coefficient_mu 17.945
_exptl_absorpt_correction_T_max 1.00000
_exptl_absorpt_correction_T_min 0.42701
_exptl_absorpt_correction_type multi-scan
_exptl_absorpt_process_details
;
CrysAlisPro, Agilent Technologies,
Version 1.171.36.21 (release 14-08-2012 CrysAlis171 .NET)
(compiled Sep 14 2012,17:21:16)
Empirical absorption correction using spherical harmonics,
 implemented in SCALE3 ABSPACK scaling algorithm.
;
_exptl_crystal_colour yellow
_exptl_crystal_density_diffrn 3.424
_exptl_crystal_density_method 'not measured'
_exptl_crystal_description block
_exptl_crystal_F_000 7424
_exptl_crystal_size_max 0.250
_exptl_crystal_size_mid 0.200
_exptl_crystal_size_min 0.150
_refine_diff_density_max 1.317
_refine_diff_density_min -2.965
_refine_diff_density_rms 0.264
_refine_ls_extinction_coef .
_refine_ls_extinction_method none
_refine_ls_goodness_of_fit_ref 0.982
_refine_ls_hydrogen_treatment constr
_refine_ls_matrix_type full
_refine_ls_number_parameters 598
_refine_ls_number_reflns 7025
_refine_ls_number_restraints 36
_refine_ls_restrained_S_all 0.993
_refine_ls_R_factor_all 0.0812
_refine_ls_R_factor_gt 0.0434
_refine_ls_shift/su_max 0.001
_refine_ls_shift/su_mean 0.000
_refine_ls_structure_factor_coef Fsqd
_refine_ls_weighting_details 'w=1/[\s^2^(Fo^2^)+(0.0188P)^2^] where P=(Fo^2^+2Fc^2^)/3'
_refine_ls_weighting_scheme calc
_refine_ls_wR_factor_gt 0.0699
_refine_ls_wR_factor_ref 0.0836
_reflns_Friedel_coverage 0.000
_reflns_Friedel_fraction_full .
_reflns_Friedel_fraction_max .
_reflns_number_gt 4647
_reflns_number_total 7025
_reflns_threshold_expression 'I > 2\s(I)'
_cod_data_source_file JSSC-2015-232-123.cif
_cod_data_source_block compound1
_cod_original_sg_symbol_H-M 'C 2/c'
_cod_database_code 1561692
_shelx_space_group_comment
;
The symmetry employed for this shelxl refinement is uniquely defined
by the following loop, which should always be used as a source of
symmetry information in preference to the above space-group names.
They are only intended as comments.
;
_shelx_estimated_absorpt_t_min 0.094
_shelx_estimated_absorpt_t_max 0.174

loop_
_space_group_symop_operation_xyz
'x, y, z'
'-x, y, -z+1/2'
'x+1/2, y+1/2, z'
'-x+1/2, y+1/2, -z+1/2'
'-x, -y, -z'
'x, -y, z-1/2'
'-x+1/2, -y+1/2, -z'
'x+1/2, -y+1/2, z-1/2'

loop_
_atom_site_label
_atom_site_type_symbol
_atom_site_fract_x
_atom_site_fract_y
_atom_site_fract_z
_atom_site_U_iso_or_equiv
_atom_site_adp_type
_atom_site_occupancy
_atom_site_site_symmetry_order
_atom_site_calc_flag
_atom_site_refinement_flags_posn
_atom_site_refinement_flags_adp
_atom_site_refinement_flags_occupancy
_atom_site_disorder_assembly
_atom_site_disorder_group
Ag1 Ag 0.37473(12) 0.88544(4) 0.29600(5) 0.0596(4) Uani 1 1 d . . . . .
Ag2 Ag 0.0000 0.83766(5) 0.2500 0.0716(6) Uani 1 2 d S T P . .
P1 P 1.0000 0.11145(11) 0.2500 0.0098(8) Uani 1 2 d S T P . .
W1 W 0.71042(5) 0.16134(2) 0.18867(3) 0.02867(14) Uani 1 1 d . . . . .
W2 W 0.71030(6) 0.06191(2) 0.18843(3) 0.04468(19) Uani 1 1 d . . . . .
W3 W 1.0000 0.01205(2) 0.2500 0.0352(2) Uani 1 2 d S T P . .
W4 W 0.74519(5) 0.11133(2) 0.33319(3) 0.03291(14) Uani 1 1 d . . . . .
W5 W 1.03519(5) 0.06131(2) 0.39485(2) 0.02713(14) Uani 1 1 d . . . . .
W6 W 1.03497(5) 0.16109(2) 0.39440(2) 0.03108(15) Uani 1 1 d . . . . .
W7 W 1.0000 0.21086(2) 0.2500 0.0356(2) Uani 1 2 d S T P . .
N1 N 0.3883(11) 0.9172(3) 0.3889(5) 0.042(3) Uani 1 1 d . . . . .
N2 N 0.4557(11) 0.8436(3) 0.3863(5) 0.045(3) Uani 1 1 d . . . . .
N3 N 0.2960(11) 0.8528(3) 0.2067(6) 0.048(3) Uani 1 1 d . . . . .
N4 N 0.3338(12) 0.9270(4) 0.2044(6) 0.056(4) Uani 1 1 d . . . . .
N5 N 0.1241(15) 0.7927(3) 0.3246(6) 0.071(4) Uani 1 1 d . . . . .
N6 N 0.0572(11) 0.8649(3) 0.3454(5) 0.040(3) Uani 1 1 d . . . . .
O1 O 1.1472(12) 0.1124(4) 0.2541(8) 0.024(4) Uani 0.5 1 d . . P . .
O2 O 1.0598(13) 0.1455(4) 0.2868(8) 0.026(4) Uani 0.5 1 d . . P . .
O3 O 0.9677(13) 0.1106(5) 0.3154(7) 0.023(4) Uani 0.5 1 d . . P . .
O4 O 1.0548(13) 0.0769(4) 0.2875(7) 0.020(4) Uani 0.5 1 d . U P . .
O5 O 1.1783(10) 0.1999(3) 0.2732(5) 0.067(3) Uani 1 1 d . . . . .
O6 O 1.0000 0.2580(3) 0.2500 0.054(4) Uani 1 2 d S T P . .
O7 O 0.9913(10) 0.1991(3) 0.3333(5) 0.073(3) Uani 1 1 d . U . . .
O8 O 1.0471(9) 0.1854(2) 0.4617(4) 0.045(3) Uani 1 1 d . . . . .
O9 O 1.0694(8) 0.1109(2) 0.4242(5) 0.051(3) Uani 1 1 d . . . . .
O10 O 0.8593(9) 0.1483(3) 0.3781(6) 0.069(4) Uani 1 1 d . . . . .
O11 O 1.0497(11) 0.0385(3) 0.4620(5) 0.069(4) Uani 1 1 d . . . . .
O12 O 0.8582(8) 0.0745(2) 0.3779(5) 0.051(3) Uani 1 1 d . . . . .
O13 O 0.6310(10) 0.1122(3) 0.3750(6) 0.081(4) Uani 1 1 d . . . . .
O14 O 0.6884(11) 0.1479(2) 0.2697(4) 0.064(3) Uani 1 1 d . . . . .
O15 O 0.9898(9) 0.0230(3) 0.3338(5) 0.076(4) Uani 1 1 d . . . . .
O16 O 0.6909(12) 0.0750(3) 0.2700(5) 0.077(4) Uani 1 1 d . U . . .
O17 O 0.8214(9) 0.0228(3) 0.2262(6) 0.080(4) Uani 1 1 d . U . . .
O18 O 0.6659(12) 0.1117(3) 0.1639(5) 0.072(4) Uani 1 1 d . . . . .
O19 O 0.5761(10) 0.1845(3) 0.1582(5) 0.081(4) Uani 1 1 d . . . . .
O20 O 0.7960(10) 0.1629(3) 0.1198(5) 0.076(4) Uani 1 1 d . . . . .
O21 O 0.7957(9) 0.0597(3) 0.1200(5) 0.079(4) Uani 1 1 d . . . . .
O22 O 0.5752(8) 0.0378(2) 0.1594(4) 0.044(3) Uani 1 1 d . . . . .
O23 O 1.0000 -0.0345(4) 0.2500 0.083(6) Uani 1 2 d S T P . .
C1 C 0.3497(14) 0.9525(4) 0.3910(7) 0.053(4) Uani 1 1 d . . . . .
H1 H 0.3134 0.9641 0.3529 0.063 Uiso 1 1 calc R U . . .
C2 C 0.3593(16) 0.9733(4) 0.4456(7) 0.059(5) Uani 1 1 d . . . . .
H2 H 0.3276 0.9977 0.4445 0.071 Uiso 1 1 calc R U . . .
C3 C 0.4170(15) 0.9569(4) 0.5010(8) 0.061(5) Uani 1 1 d . . . . .
H3 H 0.4302 0.9703 0.5386 0.073 Uiso 1 1 calc R U . . .
C4 C 0.4556(14) 0.9201(4) 0.5006(7) 0.044(4) Uani 1 1 d . . . . .
H4 H 0.4908 0.9079 0.5383 0.053 Uiso 1 1 calc R U . . .
C5 C 0.4414(12) 0.9016(4) 0.4440(7) 0.039(4) Uani 1 1 d . . . . .
C6 C 0.4737(12) 0.8600(4) 0.4414(6) 0.035(3) Uani 1 1 d . . . . .
C7 C 0.5212(15) 0.8408(4) 0.4957(8) 0.062(5) Uani 1 1 d . . . . .
H7 H 0.5349 0.8529 0.5346 0.074 Uiso 1 1 calc R U . . .
C8 C 0.5490(17) 0.8029(5) 0.4921(8) 0.072(6) Uani 1 1 d . . . . .
H8 H 0.5831 0.7899 0.5291 0.086 Uiso 1 1 calc R U . . .
C9 C 0.5288(16) 0.7848(5) 0.4383(9) 0.064(5) Uani 1 1 d . . . . .
H9 H 0.5432 0.7592 0.4359 0.077 Uiso 1 1 calc R U . . .
C10 C 0.4835(14) 0.8070(5) 0.3840(9) 0.064(5) Uani 1 1 d . . . . .
H10 H 0.4725 0.7957 0.3445 0.076 Uiso 1 1 calc R U . . .
C11 C 0.2759(14) 0.8151(5) 0.2094(7) 0.056(5) Uani 1 1 d . . . . .
H11 H 0.3003 0.8034 0.2485 0.067 Uiso 1 1 calc R U . . .
C12 C 0.2230(14) 0.7935(4) 0.1593(8) 0.057(5) Uani 1 1 d . . . . .
H12 H 0.2097 0.7680 0.1639 0.068 Uiso 1 1 calc R U . . .
C13 C 0.1903(14) 0.8103(4) 0.1024(8) 0.055(5) Uani 1 1 d . . . . .
H13 H 0.1526 0.7963 0.0670 0.066 Uiso 1 1 calc R U . . .
C14 C 0.2121(13) 0.8477(5) 0.0963(7) 0.055(4) Uani 1 1 d . . . . .
H14 H 0.1932 0.8593 0.0569 0.066 Uiso 1 1 calc R U . . .
C15 C 0.2632(13) 0.8681(4) 0.1503(7) 0.041(4) Uani 1 1 d . . . . .
C16 C 0.2842(12) 0.9092(4) 0.1485(7) 0.039(4) Uani 1 1 d . . . . .
C17 C 0.2524(14) 0.9302(4) 0.0941(7) 0.052(4) Uani 1 1 d . . . . .
H17 H 0.2225 0.9183 0.0555 0.063 Uiso 1 1 calc R U . . .
C18 C 0.2651(15) 0.9698(5) 0.0967(9) 0.069(6) Uani 1 1 d . . . . .
H18 H 0.2391 0.9844 0.0606 0.083 Uiso 1 1 calc R U . . .
C19 C 0.3149(17) 0.9856(5) 0.1520(10) 0.069(5) Uani 1 1 d . . . . .
H19 H 0.3285 1.0113 0.1545 0.082 Uiso 1 1 calc R U . . .
C20 C 0.3452(16) 0.9647(6) 0.2034(9) 0.069(5) Uani 1 1 d . . . . .
H20 H 0.3767 0.9769 0.2416 0.083 Uiso 1 1 calc R U . . .
C21 C 0.143(2) 0.7572(4) 0.3124(9) 0.090(7) Uani 1 1 d . . . . .
H21 H 0.1296 0.7506 0.2700 0.108 Uiso 1 1 calc R U . . .
C22 C 0.1759(15) 0.7313(5) 0.3521(9) 0.065(5) Uani 1 1 d . . . . .
H22 H 0.1979 0.7074 0.3405 0.077 Uiso 1 1 calc R U . . .
C23 C 0.177(2) 0.7408(6) 0.4125(11) 0.104(7) Uani 1 1 d . U . . .
H23 H 0.1962 0.7224 0.4435 0.125 Uiso 1 1 calc R U . . .
C24 C 0.1516(19) 0.7769(6) 0.4306(10) 0.092(6) Uani 1 1 d . U . . .
H24 H 0.1466 0.7830 0.4718 0.110 Uiso 1 1 calc R U . . .
C25 C 0.1336(13) 0.8038(4) 0.3808(7) 0.038(3) Uani 1 1 d . . . . .
C26 C 0.1139(13) 0.8437(4) 0.3956(7) 0.039(3) Uani 1 1 d . . . . .
C27 C 0.1492(13) 0.8592(4) 0.4558(7) 0.046(4) Uani 1 1 d . . . . .
H27 H 0.1885 0.8444 0.4898 0.055 Uiso 1 1 calc R U . . .
C28 C 0.1252(13) 0.8964(4) 0.4644(8) 0.050(4) Uani 1 1 d . . . . .
H28 H 0.1471 0.9068 0.5047 0.060 Uiso 1 1 calc R U . . .
C29 C 0.0710(13) 0.9177(4) 0.4156(7) 0.043(4) Uani 1 1 d . . . . .
H29 H 0.0559 0.9430 0.4211 0.052 Uiso 1 1 calc R U . . .
C30 C 0.0378(13) 0.9012(4) 0.3569(7) 0.044(4) Uani 1 1 d . . . . .
H30 H -0.0006 0.9163 0.3230 0.053 Uiso 1 1 calc R U . . .

loop_
_atom_site_aniso_label
_atom_site_aniso_U_11
_atom_site_aniso_U_22
_atom_site_aniso_U_33
_atom_site_aniso_U_23
_atom_site_aniso_U_13
_atom_site_aniso_U_12
Ag1 0.0683(8) 0.0828(9) 0.0228(6) -0.0103(7) -0.0016(6) 0.0046(8)
Ag2 0.1154(16) 0.0691(13) 0.0242(10) 0.000 0.0007(10) 0.000
P1 0.0104(17) 0.0149(18) 0.006(2) 0.000 0.0058(16) 0.000
W1 0.0271(3) 0.0254(3) 0.0292(3) 0.0034(3) -0.0036(2) 0.0055(2)
W2 0.0417(3) 0.0508(4) 0.0329(4) 0.0105(3) -0.0118(3) -0.0268(3)
W3 0.0418(5) 0.0146(4) 0.0426(5) 0.000 -0.0058(4) 0.000
W4 0.0361(3) 0.0387(3) 0.0263(3) -0.0035(3) 0.0121(2) -0.0067(3)
W5 0.0397(3) 0.0244(3) 0.0157(3) 0.0046(2) 0.0023(2) 0.0032(2)
W6 0.0471(3) 0.0310(3) 0.0125(3) -0.0037(2) 0.0003(3) 0.0084(3)
W7 0.0659(6) 0.0155(4) 0.0298(5) 0.000 0.0199(4) 0.000
N1 0.063(8) 0.040(7) 0.021(7) 0.001(6) 0.006(6) 0.005(6)
N2 0.052(7) 0.058(8) 0.025(7) -0.018(6) 0.009(6) 0.002(7)
N3 0.059(8) 0.051(8) 0.027(8) -0.005(6) -0.008(6) 0.007(7)
N4 0.066(9) 0.068(9) 0.029(8) -0.007(7) 0.003(7) -0.012(8)
N5 0.140(13) 0.039(8) 0.037(9) -0.007(6) 0.024(9) 0.013(9)
N6 0.054(7) 0.031(6) 0.037(8) -0.007(6) 0.013(6) -0.009(6)
O1 0.012(7) 0.017(8) 0.038(10) 0.017(8) -0.008(7) -0.002(7)
O2 0.021(8) 0.010(8) 0.043(12) 0.000(8) -0.005(8) 0.003(7)
O3 0.027(8) 0.035(9) 0.006(8) 0.006(8) 0.004(7) 0.005(8)
O4 0.021(7) 0.006(6) 0.031(8) 0.000(6) 0.000(6) 0.007(5)
O5 0.082(8) 0.073(8) 0.057(8) 0.043(6) 0.041(6) 0.044(6)
O6 0.058(9) 0.031(8) 0.071(11) 0.000 0.010(8) 0.000
O7 0.074(6) 0.092(7) 0.064(7) 0.051(5) 0.039(5) 0.048(5)
O8 0.065(6) 0.046(6) 0.020(5) -0.015(4) 0.002(5) 0.003(5)
O9 0.035(5) 0.028(5) 0.074(8) -0.005(5) -0.023(5) 0.006(5)
O10 0.046(6) 0.032(5) 0.104(10) -0.018(6) -0.039(6) 0.009(5)
O11 0.106(9) 0.053(7) 0.040(7) 0.033(5) -0.004(6) -0.025(7)
O12 0.035(5) 0.033(5) 0.076(8) -0.022(5) -0.010(5) -0.002(4)
O13 0.066(7) 0.091(8) 0.105(10) 0.046(8) 0.062(7) 0.030(7)
O14 0.122(9) 0.039(6) 0.021(6) 0.015(5) -0.008(6) -0.029(6)
O15 0.040(6) 0.107(10) 0.078(9) -0.074(8) 0.008(6) -0.007(6)
O16 0.134(8) 0.041(5) 0.051(6) 0.000(5) 0.004(6) -0.030(6)
O17 0.047(5) 0.109(7) 0.081(7) 0.044(6) 0.008(5) -0.009(6)
O18 0.150(10) 0.028(5) 0.030(6) 0.004(5) 0.000(7) -0.024(7)
O19 0.063(7) 0.104(9) 0.067(9) 0.007(7) -0.004(6) 0.059(7)
O20 0.071(7) 0.108(9) 0.060(8) -0.066(7) 0.041(6) -0.056(7)
O21 0.038(6) 0.130(10) 0.068(9) 0.077(8) 0.010(6) 0.023(7)
O22 0.043(5) 0.036(5) 0.047(6) -0.003(5) -0.004(5) -0.015(5)
O23 0.182(18) 0.022(7) 0.051(11) 0.000 0.040(12) 0.000
C1 0.060(10) 0.052(10) 0.039(10) 0.024(8) -0.006(8) -0.008(9)
C2 0.095(13) 0.037(9) 0.033(10) -0.016(8) -0.012(10) -0.013(9)
C3 0.071(11) 0.055(11) 0.058(12) -0.011(9) 0.015(10) -0.024(9)
C4 0.061(10) 0.054(10) 0.020(8) 0.000(7) 0.014(7) -0.004(9)
C5 0.032(7) 0.048(9) 0.041(10) 0.003(7) 0.018(7) -0.005(7)
C6 0.035(7) 0.048(8) 0.019(8) -0.002(7) -0.001(6) 0.003(7)
C7 0.082(12) 0.045(9) 0.054(12) -0.032(9) 0.004(10) 0.017(9)
C8 0.099(14) 0.057(11) 0.046(12) 0.010(9) -0.012(11) 0.025(11)
C9 0.080(12) 0.042(10) 0.073(14) 0.001(10) 0.020(11) 0.010(9)
C10 0.053(10) 0.064(11) 0.068(13) -0.036(11) 0.000(9) 0.009(9)
C11 0.050(9) 0.067(11) 0.035(10) 0.000(9) -0.023(8) 0.009(9)
C12 0.065(10) 0.046(9) 0.046(11) 0.004(9) -0.019(9) 0.003(9)
C13 0.062(10) 0.046(10) 0.047(11) -0.016(9) -0.012(9) 0.018(9)
C14 0.045(9) 0.079(12) 0.036(10) 0.001(9) -0.001(8) 0.025(9)
C15 0.046(9) 0.051(9) 0.027(9) -0.012(8) 0.009(7) -0.001(8)
C16 0.027(7) 0.055(9) 0.035(9) 0.012(8) 0.004(7) 0.007(7)
C17 0.057(10) 0.062(11) 0.026(9) -0.004(8) -0.017(8) -0.016(9)
C18 0.069(12) 0.070(12) 0.057(13) 0.029(10) -0.013(10) -0.020(10)
C19 0.080(13) 0.052(11) 0.073(15) 0.007(11) 0.014(12) 0.004(10)
C20 0.066(12) 0.085(14) 0.057(14) -0.029(11) 0.013(10) -0.010(11)
C21 0.18(2) 0.020(8) 0.060(13) -0.007(9) 0.015(14) 0.020(11)
C22 0.062(11) 0.055(11) 0.084(15) 0.000(11) 0.034(10) 0.022(9)
C23 0.120(11) 0.088(10) 0.097(11) 0.009(8) 0.008(8) 0.018(8)
C24 0.114(10) 0.082(9) 0.072(10) -0.005(8) 0.006(8) 0.012(8)
C25 0.047(8) 0.029(7) 0.041(10) -0.001(7) 0.019(8) 0.000(7)
C26 0.048(8) 0.049(9) 0.023(8) 0.002(7) 0.017(7) 0.000(7)
C27 0.047(9) 0.062(10) 0.034(9) 0.007(8) 0.021(7) 0.002(8)
C28 0.042(9) 0.064(11) 0.049(11) -0.028(9) 0.021(8) -0.005(8)
C29 0.057(9) 0.031(8) 0.042(10) -0.011(8) 0.009(8) 0.004(7)
C30 0.041(8) 0.046(9) 0.046(10) 0.016(8) 0.014(7) 0.008(7)

loop_
_atom_type_symbol
_atom_type_description
_atom_type_scat_dispersion_real
_atom_type_scat_dispersion_imag
_atom_type_scat_source
C C 0.0033 0.0016 'International Tables Vol C Tables 4.2.6.8 and 6.1.1.4'
H H 0.0000 0.0000 'International Tables Vol C Tables 4.2.6.8 and 6.1.1.4'
N N 0.0061 0.0033 'International Tables Vol C Tables 4.2.6.8 and 6.1.1.4'
O O 0.0106 0.0060 'International Tables Vol C Tables 4.2.6.8 and 6.1.1.4'
W W -0.8490 6.8722 'International Tables Vol C Tables 4.2.6.8 and 6.1.1.4'
P P 0.1023 0.0942 'International Tables Vol C Tables 4.2.6.8 and 6.1.1.4'
Ag Ag -0.8971 1.1015 'International Tables Vol C Tables 4.2.6.8 and 6.1.1.4'

loop_
_geom_angle_atom_site_label_1
_geom_angle_atom_site_label_2
_geom_angle_atom_site_label_3
_geom_angle
_geom_angle_site_symmetry_1
_geom_angle_site_symmetry_3
N3 Ag1 N1 162.0(5) . .
N3 Ag1 N4 69.4(4) . .
N1 Ag1 N4 112.4(4) . .
N3 Ag1 N2 111.7(4) . .
N1 Ag1 N2 69.9(4) . .
N4 Ag1 N2 169.9(4) . .
N6 Ag2 N6 128.9(6) 2 .
N6 Ag2 N5 71.0(4) 2 2
N6 Ag2 N5 152.9(4) . 2
N6 Ag2 N5 152.9(4) 2 .
N6 Ag2 N5 71.0(4) . .
N5 Ag2 N5 98.3(6) 2 .
O2 P1 O2 73.6(11) 2_755 .
O2 P1 O4 107.3(7) 2_755 2_755
O2 P1 O4 177.8(8) . 2_755
O2 P1 O4 177.8(8) 2_755 .
O2 P1 O4 107.3(7) . .
O4 P1 O4 71.9(11) 2_755 .
O2 P1 O3 110.6(9) 2_755 .
O2 P1 O3 71.4(9) . .
O4 P1 O3 110.0(9) 2_755 .
O4 P1 O3 68.0(8) . .
O2 P1 O3 71.4(9) 2_755 2_755
O2 P1 O3 110.6(9) . 2_755
O4 P1 O3 68.0(8) 2_755 2_755
O4 P1 O3 110.0(9) . 2_755
O3 P1 O3 177.7(12) . 2_755
O2 P1 O1 108.5(8) 2_755 .
O2 P1 O1 69.3(8) . .
O4 P1 O1 108.4(8) 2_755 .
O4 P1 O1 73.7(7) . .
O3 P1 O1 111.8(8) . .
O3 P1 O1 68.3(8) 2_755 .
O2 P1 O1 69.3(8) 2_755 2_755
O2 P1 O1 108.5(8) . 2_755
O4 P1 O1 73.7(7) 2_755 2_755
O4 P1 O1 108.4(8) . 2_755
O3 P1 O1 68.3(8) . 2_755
O3 P1 O1 111.8(8) 2_755 2_755
O1 P1 O1 177.5(11) . 2_755
O19 W1 O14 103.3(6) . .
O19 W1 O18 102.3(6) . .
O14 W1 O18 87.3(4) . .
O19 W1 O5 102.6(6) . 2_755
O14 W1 O5 88.1(4) . 2_755
O18 W1 O5 155.1(5) . 2_755
O19 W1 O20 100.8(6) . .
O14 W1 O20 155.8(5) . .
O18 W1 O20 86.5(5) . .
O5 W1 O20 87.8(4) 2_755 .
O19 W1 O2 158.9(6) . 2_755
O14 W1 O2 93.2(5) . 2_755
O18 W1 O2 91.4(5) . 2_755
O5 W1 O2 64.5(5) 2_755 2_755
O20 W1 O2 63.7(5) . 2_755
O19 W1 O1 159.5(6) . 2_755
O14 W1 O1 62.3(5) . 2_755
O18 W1 O1 64.4(5) . 2_755
O5 W1 O1 91.9(5) 2_755 2_755
O20 W1 O1 94.0(5) . 2_755
O2 W1 O1 41.5(5) 2_755 2_755
O22 W2 O16 102.9(5) . .
O22 W2 O18 103.5(5) . .
O16 W2 O18 87.7(4) . .
O22 W2 O17 101.0(4) . .
O16 W2 O17 87.7(5) . .
O18 W2 O17 155.5(5) . .
O22 W2 O21 101.5(5) . .
O16 W2 O21 155.6(5) . .
O18 W2 O21 87.2(5) . .
O17 W2 O21 87.1(5) . .
O22 W2 O4 157.9(5) . 2_755
O16 W2 O4 93.2(5) . 2_755
O18 W2 O4 92.2(5) . 2_755
O17 W2 O4 64.1(4) . 2_755
O21 W2 O4 63.2(5) . 2_755
O22 W2 O1 158.9(5) . 2_755
O16 W2 O1 62.0(5) . 2_755
O18 W2 O1 63.4(5) . 2_755
O17 W2 O1 93.4(5) . 2_755
O21 W2 O1 94.5(5) . 2_755
O4 W2 O1 43.2(4) 2_755 2_755
O23 W3 O15 101.9(4) . .
O23 W3 O15 101.9(4) . 2_755
O15 W3 O15 156.1(8) . 2_755
O23 W3 O17 101.6(4) . .
O15 W3 O17 87.8(5) . .
O15 W3 O17 87.5(5) 2_755 .
O23 W3 O17 101.6(4) . 2_755
O15 W3 O17 87.5(5) . 2_755
O15 W3 O17 87.8(5) 2_755 2_755
O17 W3 O17 156.7(7) . 2_755
O23 W3 O4 158.9(3) . .
O15 W3 O4 63.2(5) . .
O15 W3 O4 93.7(5) 2_755 .
O17 W3 O4 93.1(5) . .
O17 W3 O4 64.6(4) 2_755 .
O23 W3 O4 158.9(3) . 2_755
O15 W3 O4 93.7(5) . 2_755
O15 W3 O4 63.2(5) 2_755 2_755
O17 W3 O4 64.6(4) . 2_755
O17 W3 O4 93.1(5) 2_755 2_755
O4 W3 O4 42.3(6) . 2_755
O13 W4 O16 105.1(6) . .
O13 W4 O14 103.0(5) . .
O16 W4 O14 86.8(4) . .
O13 W4 O12 101.0(5) . .
O16 W4 O12 87.6(4) . .
O14 W4 O12 155.9(5) . .
O13 W4 O10 99.7(6) . .
O16 W4 O10 155.1(5) . .
O14 W4 O10 87.9(4) . .
O12 W4 O10 87.3(3) . .
O13 W4 O1 162.0(5) . 2_755
O16 W4 O1 64.2(5) . 2_755
O14 W4 O1 63.4(5) . 2_755
O12 W4 O1 93.2(5) . 2_755
O10 W4 O1 91.8(5) . 2_755
O13 W4 O3 156.6(5) . .
O16 W4 O3 92.0(5) . .
O14 W4 O3 93.6(5) . .
O12 W4 O3 63.2(5) . .
O10 W4 O3 64.0(5) . .
O1 W4 O3 41.4(4) 2_755 .
O11 W5 O9 101.0(5) . .
O11 W5 O15 102.9(6) . .
O9 W5 O15 156.1(5) . .
O11 W5 O21 102.8(6) . 2_755
O9 W5 O21 87.9(4) . 2_755
O15 W5 O21 88.3(4) . 2_755
O11 W5 O12 101.4(5) . .
O9 W5 O12 86.8(4) . .
O15 W5 O12 87.1(4) . .
O21 W5 O12 155.9(5) 2_755 .
O11 W5 O4 160.6(5) . .
O9 W5 O4 93.3(5) . .
O15 W5 O4 63.8(5) . .
O21 W5 O4 64.5(5) 2_755 .
O12 W5 O4 92.3(5) . .
O11 W5 O3 158.6(6) . .
O9 W5 O3 64.7(5) . .
O15 W5 O3 92.0(6) . .
O21 W5 O3 92.8(5) 2_755 .
O12 W5 O3 63.7(5) . .
O4 W5 O3 40.7(5) . .
O8 W6 O10 100.3(5) . .
O8 W6 O7 101.5(5) . .
O10 W6 O7 87.4(5) . .
O8 W6 O20 102.9(5) . 2_755
O10 W6 O20 156.8(5) . 2_755
O7 W6 O20 87.8(4) . 2_755
O8 W6 O9 102.6(4) . .
O10 W6 O9 87.1(4) . .
O7 W6 O9 155.9(5) . .
O20 W6 O9 88.1(4) 2_755 .
O8 W6 O2 159.1(5) . .
O10 W6 O2 94.0(5) . .
O7 W6 O2 63.7(5) . .
O20 W6 O2 63.7(5) 2_755 .
O9 W6 O2 93.3(5) . .
O8 W6 O3 158.7(5) . .
O10 W6 O3 64.3(5) . .
O7 W6 O3 92.7(5) . .
O20 W6 O3 93.3(5) 2_755 .
O9 W6 O3 63.9(4) . .
O2 W6 O3 42.1(5) . .
O6 W7 O7 102.9(4) . .
O6 W7 O7 102.9(4) . 2_755
O7 W7 O7 154.2(7) . 2_755
O6 W7 O5 101.9(3) . .
O7 W7 O5 87.2(4) . .
O7 W7 O5 87.6(5) 2_755 .
O6 W7 O5 101.9(3) . 2_755
O7 W7 O5 87.6(5) . 2_755
O7 W7 O5 87.2(4) 2_755 2_755
O5 W7 O5 156.2(6) . 2_755
O6 W7 O2 158.7(3) . .
O7 W7 O2 63.0(5) . .
O7 W7 O2 92.2(5) 2_755 .
O5 W7 O2 63.3(4) . .
O5 W7 O2 93.7(5) 2_755 .
O6 W7 O2 158.7(3) . 2_755
O7 W7 O2 92.2(5) . 2_755
O7 W7 O2 63.0(5) 2_755 2_755
O5 W7 O2 93.7(5) . 2_755
O5 W7 O2 63.3(4) 2_755 2_755
O2 W7 O2 42.6(7) . 2_755
C1 N1 C5 116.3(12) . .
C1 N1 Ag1 122.6(9) . .
C5 N1 Ag1 121.1(9) . .
C6 N2 C10 118.6(13) . .
C6 N2 Ag1 114.3(9) . .
C10 N2 Ag1 127.1(10) . .
C15 N3 C11 115.9(12) . .
C15 N3 Ag1 123.9(10) . .
C11 N3 Ag1 120.2(10) . .
C20 N4 C16 117.9(14) . .
C20 N4 Ag1 128.1(11) . .
C16 N4 Ag1 113.8(10) . .
C25 N5 C21 120.7(14) . .
C25 N5 Ag2 110.5(10) . .
C21 N5 Ag2 125.4(12) . .
C30 N6 C26 116.6(12) . .
C30 N6 Ag2 124.3(10) . .
C26 N6 Ag2 119.0(9) . .
P1 O1 O3 55.3(6) . 2_755
P1 O1 O2 54.5(7) . .
O3 O1 O2 92.3(9) 2_755 .
P1 O1 W4 126.7(8) . 2_755
O3 O1 W4 71.4(8) 2_755 2_755
O2 O1 W4 135.5(9) . 2_755
P1 O1 W1 123.4(9) . 2_755
O3 O1 W1 135.3(9) 2_755 2_755
O2 O1 W1 68.9(7) . 2_755
W4 O1 W1 93.5(5) 2_755 2_755
P1 O1 W2 120.7(8) . 2_755
O3 O1 W2 130.3(9) 2_755 2_755
O2 O1 W2 127.1(10) . 2_755
W4 O1 W2 92.3(5) 2_755 2_755
W1 O1 W2 90.9(4) 2_755 2_755
P1 O2 O1 56.2(7) . .
P1 O2 O3 54.6(7) . .
O1 O2 O3 92.7(9) . .
P1 O2 O2 53.2(5) . 2_755
O1 O2 O2 88.7(11) . 2_755
O3 O2 O2 88.4(9) . 2_755
P1 O2 W1 125.8(8) . 2_755
O1 O2 W1 69.6(6) . 2_755
O3 O2 W1 133.1(9) . 2_755
O2 O2 W1 132.0(13) 2_755 2_755
P1 O2 W6 124.1(9) . .
O1 O2 W6 135.3(9) . .
O3 O2 W6 69.5(8) . .
O2 O2 W6 129.4(12) 2_755 .
W1 O2 W6 92.6(5) 2_755 .
P1 O2 W7 121.9(8) . .
O1 O2 W7 128.5(10) . .
O3 O2 W7 130.1(9) . .
O2 O2 W7 68.7(3) 2_755 .
W1 O2 W7 91.7(5) 2_755 .
W6 O2 W7 91.2(5) . .
P1 O3 O4 55.9(7) . .
P1 O3 O1 56.4(7) . 2_755
O4 O3 O1 93.1(10) . 2_755
P1 O3 O2 54.0(7) . .
O4 O3 O2 89.4(10) . .
O1 O3 O2 90.6(10) 2_755 .
P1 O3 W5 125.0(8) . .
O4 O3 W5 69.2(7) . .
O1 O3 W5 133.2(9) 2_755 .
O2 O3 W5 130.2(8) . .
P1 O3 W4 123.7(7) . .
O4 O3 W4 132.2(9) . .
O1 O3 W4 67.2(7) 2_755 .
O2 O3 W4 131.5(9) . .
W5 O3 W4 92.6(5) . .
P1 O3 W6 122.4(8) . .
O4 O3 W6 131.1(8) . .
O1 O3 W6 128.3(9) 2_755 .
O2 O3 W6 68.4(7) . .
W5 O3 W6 92.2(5) . .
W4 O3 W6 91.7(5) . .
P1 O4 O3 56.1(7) . .
P1 O4 O4 54.1(5) . 2_755
O3 O4 O4 91.3(9) . 2_755
P1 O4 W5 126.2(8) . .
O3 O4 W5 70.1(8) . .
O4 O4 W5 133.9(11) 2_755 .
P1 O4 W3 122.9(8) . .
O3 O4 W3 131.7(9) . .
O4 O4 W3 68.9(3) 2_755 .
W5 O4 W3 92.2(5) . .
P1 O4 W2 122.5(8) . 2_755
O3 O4 W2 132.2(9) . 2_755
O4 O4 W2 128.3(12) 2_755 2_755
W5 O4 W2 92.1(5) . 2_755
W3 O4 W2 91.4(4) . 2_755
W1 O5 W7 139.9(6) 2_755 .
W7 O7 W6 141.5(6) . .
W5 O9 W6 139.0(5) . .
W6 O10 W4 139.5(6) . .
W4 O12 W5 139.8(6) . .
W1 O14 W4 140.1(7) . .
W3 O15 W5 139.9(7) . .
W2 O16 W4 140.8(6) . .
W2 O17 W3 139.5(6) . .
W1 O18 W2 140.7(6) . .
W6 O20 W1 139.1(6) 2_755 .
W5 O21 W2 139.5(6) 2_755 .
N1 C1 C2 124.8(13) . .
C3 C2 C1 117.5(15) . .
C2 C3 C4 119.1(15) . .
C5 C4 C3 119.1(14) . .
N1 C5 C4 123.1(13) . .
N1 C5 C6 115.6(13) . .
C4 C5 C6 121.1(13) . .
N2 C6 C7 121.2(13) . .
N2 C6 C5 118.6(12) . .
C7 C6 C5 120.2(13) . .
C6 C7 C8 119.0(14) . .
C9 C8 C7 122.2(16) . .
C8 C9 C10 115.2(15) . .
N2 C10 C9 123.6(15) . .
C12 C11 N3 124.6(15) . .
C13 C12 C11 117.7(15) . .
C12 C13 C14 120.4(15) . .
C13 C14 C15 118.4(15) . .
N3 C15 C14 123.0(15) . .
N3 C15 C16 115.0(12) . .
C14 C15 C16 122.0(15) . .
N4 C16 C17 118.8(14) . .
N4 C16 C15 117.9(13) . .
C17 C16 C15 123.3(14) . .
C16 C17 C18 120.2(14) . .
C19 C18 C17 118.3(15) . .
C20 C19 C18 120.1(17) . .
C19 C20 N4 124.6(17) . .
C22 C21 N5 127.0(18) . .
C21 C22 C23 114.7(18) . .
C22 C23 C24 123(2) . .
C23 C24 C25 114.4(19) . .
N5 C25 C24 119.3(14) . .
N5 C25 C26 121.5(13) . .
C24 C25 C26 119.0(15) . .
N6 C26 C27 121.2(13) . .
N6 C26 C25 114.8(12) . .
C27 C26 C25 124.0(13) . .
C28 C27 C26 119.3(14) . .
C29 C28 C27 120.5(15) . .
C28 C29 C30 118.3(13) . .
N6 C30 C29 124.2(13) . .

loop_
_geom_bond_atom_site_label_1
_geom_bond_atom_site_label_2
_geom_bond_distance
_geom_bond_site_symmetry_2
Ag1 N3 2.260(11) .
Ag1 N1 2.287(11) .
Ag1 N4 2.440(13) .
Ag1 N2 2.465(12) .
Ag2 N6 2.247(11) 2
Ag2 N6 2.247(11) .
Ag2 N5 2.454(13) 2
Ag2 N5 2.454(13) .
P1 O2 1.517(15) 2_755
P1 O2 1.517(15) .
P1 O4 1.523(14) 2_755
P1 O4 1.523(14) .
P1 O3 1.528(15) .
P1 O3 1.528(15) 2_755
P1 O1 1.549(13) .
P1 O1 1.549(13) 2_755
W1 O19 1.661(9) .
W1 O14 1.880(10) .
W1 O18 1.882(9) .
W1 O5 1.887(9) 2_755
W1 O20 1.905(10) .
W1 O2 2.455(14) 2_755
W1 O1 2.465(14) 2_755
W2 O22 1.678(8) .
W2 O16 1.881(12) .
W2 O18 1.883(9) .
W2 O17 1.898(11) .
W2 O21 1.898(11) .
W2 O4 2.499(13) 2_755
W2 O1 2.508(13) 2_755
W3 O23 1.659(13) .
W3 O15 1.881(11) .
W3 O15 1.881(11) 2_755
W3 O17 1.899(10) .
W3 O17 1.899(10) 2_755
W3 O4 2.478(14) .
W3 O4 2.478(14) 2_755
W4 O13 1.663(10) .
W4 O16 1.883(10) .
W4 O14 1.899(9) .
W4 O12 1.899(9) .
W4 O10 1.913(8) .
W4 O1 2.410(17) 2_755
W4 O3 2.477(14) .
W5 O11 1.644(9) .
W5 O9 1.889(9) .
W5 O15 1.893(9) .
W5 O21 1.894(10) 2_755
W5 O12 1.900(8) .
W5 O4 2.442(16) .
W5 O3 2.457(15) .
W6 O8 1.678(8) .
W6 O10 1.882(9) .
W6 O7 1.883(10) .
W6 O20 1.889(10) 2_755
W6 O9 1.910(9) .
W6 O2 2.463(17) .
W6 O3 2.482(16) .
W7 O6 1.682(12) .
W7 O7 1.873(10) .
W7 O7 1.873(10) 2_755
W7 O5 1.897(10) .
W7 O5 1.897(10) 2_755
W7 O2 2.501(14) .
W7 O2 2.501(14) 2_755
N1 C1 1.328(17) .
N1 C5 1.329(16) .
N2 C6 1.308(16) .
N2 C10 1.338(18) .
N3 C15 1.315(17) .
N3 C11 1.366(18) .
N4 C20 1.35(2) .
N4 C16 1.371(17) .
N5 C25 1.264(17) .
N5 C21 1.313(17) .
N6 C30 1.345(16) .
N6 C26 1.354(16) .
O1 O3 1.727(19) 2_755
O1 O2 1.74(2) .
O1 W4 2.410(17) 2_755
O1 W1 2.465(14) 2_755
O1 W2 2.508(13) 2_755
O2 O3 1.78(2) .
O2 O2 1.82(3) 2_755
O2 W1 2.455(14) 2_755
O3 O4 1.71(2) .
O3 O1 1.727(19) 2_755
O4 O4 1.79(3) 2_755
O4 W2 2.499(13) 2_755
O5 W1 1.887(9) 2_755
O20 W6 1.889(10) 2_755
O21 W5 1.894(10) 2_755
C1 C2 1.38(2) .
C2 C3 1.36(2) .
C3 C4 1.376(19) .
C4 C5 1.372(18) .
C5 C6 1.526(18) .
C6 C7 1.362(19) .
C7 C8 1.390(19) .
C8 C9 1.31(2) .
C9 C10 1.42(2) .
C11 C12 1.352(19) .
C12 C13 1.35(2) .
C13 C14 1.37(2) .
C14 C15 1.386(19) .
C15 C16 1.482(18) .
C16 C17 1.377(18) .
C17 C18 1.42(2) .
C18 C19 1.33(2) .
C19 C20 1.32(2) .
C21 C22 1.26(2) .
C22 C23 1.35(2) .
C23 C24 1.39(2) .
C24 C25 1.42(2) .
C25 C26 1.485(17) .
C26 C27 1.391(19) .
C27 C28 1.371(19) .
C28 C29 1.330(19) .
C29 C30 1.377(19) .
